data_4080347
loop_
_publ_author_name
'Edelmann, Anja'
'Lorenz, Volker'
'Hrib, Cristian G.'
'Hilfert, Liane'
'Blaurock, Steffen'
'Edelmann, Frank T.'

_publ_section_title
;
 Steric Effects in Lanthanide Sandwich Complexes Containing Bulky
 Cyclooctatetraenyl Ligands
;
_journal_issue 5
_journal_name_full Organometallics
_journal_page_first 1435
_journal_paper_doi 10.1021/om3010993
_journal_volume 32
_journal_year 2013
_chemical_formula_sum 'C40 H78 Ce Li O6 Si4'
_chemical_formula_weight 914.44
_chemical_name_systematic
; 
 ? 
;
_space_group_IT_number 2
_symmetry_cell_setting triclinic
_symmetry_space_group_name_Hall '-P 1'
_symmetry_space_group_name_H-M 'P -1'
_atom_sites_solution_hydrogens geom
_atom_sites_solution_primary direct
_atom_sites_solution_secondary difmap
_audit_creation_method SHELXL-97
_cell_angle_alpha 98.92(3)
_cell_angle_beta 102.40(3)
_cell_angle_gamma 98.87(3)
_cell_formula_units_Z 2
_cell_length_a 11.616(2)
_cell_length_b 12.321(3)
_cell_length_c 18.436(4)
_cell_measurement_reflns_used 673
_cell_measurement_temperature 180(2)
_cell_measurement_theta_max 29.22
_cell_measurement_theta_min 2.14
_cell_volume 2497.3(11)
_computing_cell_refinement 'Stoe XAREA'
_computing_data_collection 'Stoe XAREA'
_computing_data_reduction 'Stoe XAREA'
_computing_molecular_graphics 'Bruker SHELXTL PLUS'
_computing_publication_material 'Bruker SHELXTL PLUS'
_computing_structure_refinement 'SHELXL-97 (Sheldrick, 1997)'
_computing_structure_solution 'SHELXS-97 (Sheldrick, 1990)'
_diffrn_ambient_temperature 180(2)
_diffrn_measured_fraction_theta_full 0.984
_diffrn_measured_fraction_theta_max 0.984
_diffrn_measurement_device_type 'Stoe IPDS 2T'
_diffrn_measurement_method omega-scans
_diffrn_radiation_monochromator graphite
_diffrn_radiation_source 'fine-focus sealed tube'
_diffrn_radiation_type MoK\a
_diffrn_radiation_wavelength 0.71073
_diffrn_reflns_av_R_equivalents 0.0000
_diffrn_reflns_av_sigmaI/netI 0.0470
_diffrn_reflns_limit_h_max 15
_diffrn_reflns_limit_h_min -15
_diffrn_reflns_limit_k_max 16
_diffrn_reflns_limit_k_min -16
_diffrn_reflns_limit_l_max 25
_diffrn_reflns_limit_l_min 0
_diffrn_reflns_number 13334
_diffrn_reflns_theta_full 29.22
_diffrn_reflns_theta_max 29.22
_diffrn_reflns_theta_min 2.24
_exptl_absorpt_coefficient_mu 1.045
_exptl_absorpt_correction_type none
_exptl_crystal_colour green
_exptl_crystal_density_diffrn 1.216
_exptl_crystal_density_method 'not measured'
_exptl_crystal_description needle
_exptl_crystal_F_000 966
_exptl_crystal_size_max 0.50
_exptl_crystal_size_mid 0.10
_exptl_crystal_size_min 0.10
_refine_diff_density_max 2.029
_refine_diff_density_min -0.819
_refine_diff_density_rms 0.077
_refine_ls_extinction_method none
_refine_ls_goodness_of_fit_ref 0.936
_refine_ls_hydrogen_treatment mixed
_refine_ls_matrix_type full
_refine_ls_number_parameters 517
_refine_ls_number_reflns 13334
_refine_ls_number_restraints 0
_refine_ls_restrained_S_all 0.936
_refine_ls_R_factor_all 0.0477
_refine_ls_R_factor_gt 0.0325
_refine_ls_shift/su_max 0.030
_refine_ls_shift/su_mean 0.003
_refine_ls_structure_factor_coef Fsqd
_refine_ls_weighting_details 'calc w=1/[\s^2^(Fo^2^)+(0.0453P)^2^+0.0000P] where P=(Fo^2^+2Fc^2^)/3'
_refine_ls_weighting_scheme calc
_refine_ls_wR_factor_gt 0.0748
_refine_ls_wR_factor_ref 0.0783
_reflns_number_gt 10717
_reflns_number_total 13334
_reflns_threshold_expression >2sigma(I)
_cod_data_source_file om3010993_si_003.cif
_cod_data_source_block ip2_190a
_cod_original_cell_volume 2497.3(9)
_cod_original_sg_symbol_H-M P-1
_cod_database_code 4080347

loop_
_symmetry_equiv_pos_as_xyz
'x, y, z'
'-x, -y, -z'

loop_
_atom_site_label
_atom_site_type_symbol
_atom_site_fract_x
_atom_site_fract_y
_atom_site_fract_z
_atom_site_U_iso_or_equiv
_atom_site_adp_type
_atom_site_occupancy
_atom_site_symmetry_multiplicity
_atom_site_calc_flag
_atom_site_refinement_flags
Ce1 Ce 0.858428(13) 0.636828(12) 0.741549(8) 0.02369(4) Uani 1 1 d .
Si1 Si 0.53109(7) 0.71399(7) 0.78605(4) 0.03269(15) Uani 1 1 d .
Si2 Si 0.77861(7) 0.36695(6) 0.55309(4) 0.03199(15) Uani 1 1 d .
Si3 Si 0.80755(7) 0.89132(7) 0.61391(4) 0.03551(16) Uani 1 1 d .
Si4 Si 1.06978(8) 0.77038(7) 0.96131(4) 0.03869(18) Uani 1 1 d .
C1 C 0.6244(2) 0.6109(2) 0.75968(15) 0.0271(5) Uani 1 1 d .
C2 C 0.6927(2) 0.5776(2) 0.82334(15) 0.0285(5) Uani 1 1 d .
C3 C 0.7738(2) 0.5039(2) 0.83503(16) 0.0315(5) Uani 1 1 d .
C4 C 0.8244(2) 0.4340(2) 0.78859(16) 0.0320(5) Uani 1 1 d .
C5 C 0.8167(2) 0.4064(2) 0.71041(16) 0.0309(5) Uani 1 1 d .
C6 C 0.7511(2) 0.4353(2) 0.64370(14) 0.0278(5) Uani 1 1 d .
C7 C 0.6649(2) 0.5057(2) 0.63440(15) 0.0285(5) Uani 1 1 d .
C8 C 0.6142(2) 0.5773(2) 0.68040(14) 0.0264(5) Uani 1 1 d .
C9 C 0.6250(3) 0.8498(3) 0.84334(19) 0.0466(7) Uani 1 1 d .
H9A H 0.6763 0.8822 0.8146 0.070 Uiso 1 1 calc R
H9B H 0.6734 0.8367 0.8892 0.070 Uiso 1 1 calc R
H9C H 0.5737 0.9002 0.8556 0.070 Uiso 1 1 calc R
C10 C 0.4351(3) 0.6601(3) 0.8478(2) 0.0527(8) Uani 1 1 d .
H10A H 0.4856 0.6459 0.8925 0.079 Uiso 1 1 calc R
H10B H 0.3814 0.5919 0.8205 0.079 Uiso 1 1 calc R
H10C H 0.3895 0.7149 0.8620 0.079 Uiso 1 1 calc R
C11 C 0.4268(4) 0.7393(4) 0.7007(2) 0.0775(15) Uani 1 1 d .
H11A H 0.4726 0.7672 0.6676 0.116 Uiso 1 1 calc R
H11B H 0.3810 0.7933 0.7161 0.116 Uiso 1 1 calc R
H11C H 0.3733 0.6703 0.6745 0.116 Uiso 1 1 calc R
C12 C 0.7688(4) 0.4615(3) 0.48305(19) 0.0511(8) Uani 1 1 d .
H12A H 0.6915 0.4825 0.4746 0.077 Uiso 1 1 calc R
H12B H 0.7793 0.4232 0.4362 0.077 Uiso 1 1 calc R
H12C H 0.8306 0.5274 0.5023 0.077 Uiso 1 1 calc R
C13 C 0.6649(4) 0.2348(3) 0.5127(2) 0.0552(9) Uani 1 1 d .
H13A H 0.5856 0.2514 0.5053 0.083 Uiso 1 1 calc R
H13B H 0.6738 0.1837 0.5469 0.083 Uiso 1 1 calc R
H13C H 0.6769 0.2013 0.4649 0.083 Uiso 1 1 calc R
C14 C 0.9312(3) 0.3300(4) 0.5662(2) 0.0573(9) Uani 1 1 d .
H14A H 0.9915 0.3966 0.5869 0.086 Uiso 1 1 calc R
H14B H 0.9416 0.2959 0.5182 0.086 Uiso 1 1 calc R
H14C H 0.9387 0.2784 0.6002 0.086 Uiso 1 1 calc R
C15 C 0.9076(2) 0.8293(2) 0.68327(14) 0.0293(5) Uani 1 1 d .
C16 C 0.9647(2) 0.7500(2) 0.64751(16) 0.0315(5) Uani 1 1 d .
C17 C 1.0441(2) 0.6803(2) 0.67113(17) 0.0348(6) Uani 1 1 d .
C18 C 1.0992(2) 0.6559(2) 0.74079(17) 0.0348(6) Uani 1 1 d .
C19 C 1.0980(2) 0.6906(2) 0.81707(16) 0.0330(6) Uani 1 1 d .
C20 C 1.0426(2) 0.7669(2) 0.85708(15) 0.0312(5) Uani 1 1 d .
C21 C 0.9679(2) 0.8419(2) 0.83144(14) 0.0289(5) Uani 1 1 d .
C22 C 0.9144(2) 0.8674(2) 0.76115(15) 0.0290(5) Uani 1 1 d .
C23 C 0.8989(4) 0.9832(4) 0.5664(2) 0.0621(10) Uani 1 1 d .
H23A H 0.9470 0.9404 0.5418 0.093 Uiso 1 1 calc R
H23B H 0.9504 1.0445 0.6036 0.093 Uiso 1 1 calc R
H23C H 0.8463 1.0117 0.5296 0.093 Uiso 1 1 calc R
C24 C 0.7025(4) 0.7816(3) 0.5382(2) 0.0667(11) Uani 1 1 d .
H24A H 0.6537 0.7328 0.5604 0.100 Uiso 1 1 calc R
H24B H 0.7476 0.7389 0.5107 0.100 Uiso 1 1 calc R
H24C H 0.6520 0.8162 0.5042 0.100 Uiso 1 1 calc R
C25 C 0.7174(5) 0.9817(4) 0.6594(2) 0.0755(14) Uani 1 1 d .
H25A H 0.6684 0.9384 0.6846 0.113 Uiso 1 1 calc R
H25B H 0.6670 1.0103 0.6214 0.113 Uiso 1 1 calc R
H25C H 0.7706 1.0431 0.6957 0.113 Uiso 1 1 calc R
C26 C 0.9302(4) 0.7799(5) 0.9946(2) 0.0803(14) Uani 1 1 d .
H26A H 0.9014 0.8454 0.9822 0.120 Uiso 1 1 calc R
H26B H 0.9475 0.7849 1.0484 0.120 Uiso 1 1 calc R
H26C H 0.8699 0.7144 0.9702 0.120 Uiso 1 1 calc R
C27 C 1.1199(6) 0.6425(4) 0.9880(3) 0.0861(16) Uani 1 1 d .
H27A H 1.1919 0.6344 0.9719 0.129 Uiso 1 1 calc R
H27B H 1.0581 0.5781 0.9638 0.129 Uiso 1 1 calc R
H27C H 1.1355 0.6492 1.0419 0.129 Uiso 1 1 calc R
C28 C 1.1836(5) 0.8941(4) 1.0167(2) 0.0946(19) Uani 1 1 d .
H28A H 1.2577 0.8930 1.0018 0.142 Uiso 1 1 calc R
H28B H 1.1964 0.8923 1.0697 0.142 Uiso 1 1 calc R
H28C H 1.1556 0.9612 1.0074 0.142 Uiso 1 1 calc R
Li1 Li 0.6696(4) 0.7969(4) 0.2129(3) 0.0336(9) Uani 1 1 d .
O1L O 0.61201(18) 0.64147(17) 0.13286(12) 0.0411(5) Uani 1 1 d .
O2L O 0.83488(18) 0.75891(18) 0.18059(12) 0.0416(5) Uani 1 1 d .
C1L C 0.4908(3) 0.6024(3) 0.08888(19) 0.0470(7) Uani 1 1 d .
H1LA H 0.4849 0.5316 0.0567 0.071 Uiso 1 1 calc R
H1LB H 0.4682 0.6557 0.0584 0.071 Uiso 1 1 calc R
H1LC H 0.4382 0.5938 0.1221 0.071 Uiso 1 1 calc R
C2L C 0.6972(3) 0.6103(3) 0.09328(19) 0.0453(7) Uani 1 1 d .
H2LA H 0.6946 0.6472 0.0503 0.054 Uiso 1 1 calc R
H2LB H 0.6791 0.5299 0.0746 0.054 Uiso 1 1 calc R
C3L C 0.8192(3) 0.6441(3) 0.1463(2) 0.0456(7) Uani 1 1 d .
H3LA H 0.8261 0.5984 0.1848 0.055 Uiso 1 1 calc R
H3LB H 0.8804 0.6338 0.1188 0.055 Uiso 1 1 calc R
C4L C 0.9551(3) 0.8051(3) 0.2231(2) 0.0526(8) Uani 1 1 d .
H4LA H 1.0102 0.7757 0.1970 0.079 Uiso 1 1 calc R
H4LB H 0.9668 0.7856 0.2722 0.079 Uiso 1 1 calc R
H4LC H 0.9693 0.8852 0.2286 0.079 Uiso 1 1 calc R
O3L O 0.6455(2) 0.90715(18) 0.12972(13) 0.0460(5) Uani 1 1 d .
O4L O 0.7627(2) 0.94918(18) 0.27757(13) 0.0459(5) Uani 1 1 d .
C5L C 0.6168(4) 0.8756(4) 0.0492(2) 0.0670(11) Uani 1 1 d .
H5LA H 0.6120 0.9411 0.0274 0.101 Uiso 1 1 calc R
H5LB H 0.5409 0.8245 0.0320 0.101 Uiso 1 1 calc R
H5LC H 0.6782 0.8401 0.0341 0.101 Uiso 1 1 calc R
C6L C 0.7457(4) 0.9971(3) 0.1559(2) 0.0603(10) Uani 1 1 d .
H6LA H 0.7345 1.0564 0.1276 0.072 Uiso 1 1 calc R
H6LB H 0.8185 0.9717 0.1495 0.072 Uiso 1 1 calc R
C7L C 0.7548(4) 1.0390(3) 0.2381(3) 0.0639(10) Uani 1 1 d .
H7LA H 0.8254 1.0979 0.2591 0.077 Uiso 1 1 calc R
H7LB H 0.6846 1.0700 0.2437 0.077 Uiso 1 1 calc R
C8L C 0.7685(4) 0.9838(4) 0.3554(2) 0.0712(12) Uani 1 1 d .
H8LA H 0.8167 1.0577 0.3734 0.107 Uiso 1 1 calc R
H8LB H 0.8037 0.9327 0.3835 0.107 Uiso 1 1 calc R
H8LC H 0.6889 0.9844 0.3621 0.107 Uiso 1 1 calc R
O5L O 0.6732(2) 0.71879(18) 0.30833(12) 0.0446(5) Uani 1 1 d .
O6L O 0.49607(19) 0.79409(19) 0.22634(13) 0.0452(5) Uani 1 1 d .
C9L C 0.7517(5) 0.6457(4) 0.3301(3) 0.0765(13) Uani 1 1 d .
H9LA H 0.7371 0.6213 0.3749 0.115 Uiso 1 1 calc R
H9LB H 0.8335 0.6844 0.3403 0.115 Uiso 1 1 calc R
H9LC H 0.7376 0.5818 0.2899 0.115 Uiso 1 1 calc R
C10L C 0.5529(4) 0.6746(3) 0.3097(2) 0.0577(10) Uani 1 1 d .
H10D H 0.5509 0.6561 0.3588 0.069 Uiso 1 1 calc R
H10E H 0.5209 0.6071 0.2713 0.069 Uiso 1 1 calc R
C11L C 0.4801(3) 0.7617(4) 0.2947(2) 0.0574(10) Uani 1 1 d .
H11D H 0.3959 0.7320 0.2899 0.069 Uiso 1 1 calc R
H11E H 0.5062 0.8259 0.3362 0.069 Uiso 1 1 calc R
C12L C 0.4163(4) 0.8624(5) 0.2004(3) 0.0840(15) Uani 1 1 d .
H12D H 0.3424 0.8425 0.2148 0.126 Uiso 1 1 calc R
H12E H 0.4004 0.8521 0.1462 0.126 Uiso 1 1 calc R
H12F H 0.4514 0.9394 0.2224 0.126 Uiso 1 1 calc R
H2 H 0.684(2) 0.617(2) 0.8693(16) 0.020(6) Uiso 1 1 d .
H3 H 0.806(3) 0.509(3) 0.8875(18) 0.031(8) Uiso 1 1 d .
H4 H 0.881(3) 0.403(3) 0.8158(19) 0.039(9) Uiso 1 1 d .
H5 H 0.870(3) 0.359(3) 0.6965(18) 0.035(8) Uiso 1 1 d .
H7 H 0.641(3) 0.510(2) 0.5825(17) 0.026(7) Uiso 1 1 d .
H8 H 0.561(3) 0.614(3) 0.6517(19) 0.039(9) Uiso 1 1 d .
H16 H 0.940(3) 0.734(3) 0.5952(18) 0.029(7) Uiso 1 1 d .
H17 H 1.058(3) 0.634(3) 0.6287(19) 0.037(8) Uiso 1 1 d .
H18 H 1.144(3) 0.596(3) 0.7326(18) 0.036(8) Uiso 1 1 d .
H19 H 1.144(3) 0.650(2) 0.8464(17) 0.027(7) Uiso 1 1 d .
H21 H 0.939(3) 0.883(3) 0.8668(19) 0.037(8) Uiso 1 1 d .
H22 H 0.869(3) 0.920(3) 0.7661(17) 0.032(8) Uiso 1 1 d .

loop_
_atom_site_aniso_label
_atom_site_aniso_U_11
_atom_site_aniso_U_22
_atom_site_aniso_U_33
_atom_site_aniso_U_23
_atom_site_aniso_U_13
_atom_site_aniso_U_12
Ce1 0.02078(6) 0.02441(6) 0.02557(7) 0.00680(4) 0.00571(4) 0.00143(4)
Si1 0.0315(3) 0.0378(4) 0.0301(4) 0.0051(3) 0.0079(3) 0.0121(3)
Si2 0.0346(4) 0.0309(4) 0.0310(4) 0.0035(3) 0.0101(3) 0.0079(3)
Si3 0.0423(4) 0.0396(4) 0.0295(4) 0.0157(3) 0.0113(3) 0.0102(3)
Si4 0.0432(4) 0.0391(4) 0.0283(4) 0.0124(3) 0.0004(3) -0.0024(3)
C1 0.0216(10) 0.0273(12) 0.0324(12) 0.0056(9) 0.0081(9) 0.0029(9)
C2 0.0261(11) 0.0332(13) 0.0279(12) 0.0082(10) 0.0101(9) 0.0036(10)
C3 0.0316(12) 0.0349(14) 0.0297(13) 0.0150(10) 0.0057(10) 0.0055(10)
C4 0.0302(12) 0.0309(13) 0.0359(14) 0.0144(11) 0.0032(10) 0.0082(10)
C5 0.0301(12) 0.0258(12) 0.0377(14) 0.0073(10) 0.0083(10) 0.0067(10)
C6 0.0293(12) 0.0245(12) 0.0276(12) 0.0026(9) 0.0057(9) 0.0032(9)
C7 0.0259(11) 0.0307(13) 0.0253(12) 0.0038(9) 0.0026(9) 0.0014(9)
C8 0.0211(10) 0.0286(12) 0.0285(12) 0.0066(9) 0.0040(9) 0.0036(9)
C9 0.0578(19) 0.0338(15) 0.0480(18) 0.0009(13) 0.0205(15) 0.0050(13)
C10 0.0402(16) 0.057(2) 0.066(2) 0.0054(16) 0.0302(16) 0.0078(14)
C11 0.085(3) 0.109(4) 0.044(2) 0.002(2) 0.0003(19) 0.073(3)
C12 0.074(2) 0.0510(19) 0.0389(16) 0.0140(14) 0.0258(16) 0.0230(17)
C13 0.067(2) 0.0426(18) 0.0446(18) -0.0021(14) 0.0071(16) -0.0035(16)
C14 0.0499(19) 0.076(3) 0.053(2) 0.0070(18) 0.0186(16) 0.0303(18)
C15 0.0330(12) 0.0302(12) 0.0277(12) 0.0113(10) 0.0115(10) 0.0038(10)
C16 0.0327(13) 0.0340(13) 0.0270(13) 0.0043(10) 0.0106(10) 0.0012(10)
C17 0.0301(13) 0.0353(14) 0.0401(15) 0.0028(11) 0.0163(11) 0.0039(11)
C18 0.0239(11) 0.0394(15) 0.0446(16) 0.0111(12) 0.0132(11) 0.0074(10)
C19 0.0241(12) 0.0356(14) 0.0366(14) 0.0114(11) 0.0019(10) 0.0013(10)
C20 0.0288(12) 0.0329(13) 0.0281(12) 0.0082(10) 0.0032(10) -0.0026(10)
C21 0.0348(13) 0.0263(12) 0.0253(12) 0.0049(9) 0.0109(10) 0.0002(10)
C22 0.0321(12) 0.0243(12) 0.0329(13) 0.0064(10) 0.0124(10) 0.0053(10)
C23 0.072(2) 0.069(2) 0.0472(19) 0.0339(18) 0.0117(18) 0.0015(19)
C24 0.064(2) 0.061(2) 0.059(2) 0.0185(18) -0.0182(18) 0.0032(18)
C25 0.098(3) 0.106(4) 0.056(2) 0.042(2) 0.034(2) 0.072(3)
C26 0.073(3) 0.135(5) 0.0375(19) 0.021(2) 0.0174(19) 0.025(3)
C27 0.139(5) 0.077(3) 0.058(2) 0.041(2) 0.023(3) 0.043(3)
C28 0.119(4) 0.087(3) 0.039(2) 0.008(2) -0.012(2) -0.051(3)
Li1 0.036(2) 0.034(2) 0.031(2) 0.0083(18) 0.0120(18) 0.0017(18)
O1L 0.0393(10) 0.0385(11) 0.0396(11) -0.0049(8) 0.0129(9) -0.0023(8)
O2L 0.0356(10) 0.0381(11) 0.0460(12) 0.0030(9) 0.0044(9) 0.0048(8)
C1L 0.0403(15) 0.0474(18) 0.0444(17) -0.0002(13) 0.0086(13) -0.0067(13)
C2L 0.0500(17) 0.0378(15) 0.0447(17) -0.0040(13) 0.0171(14) 0.0022(13)
C3L 0.0471(17) 0.0397(16) 0.0519(18) 0.0039(13) 0.0172(14) 0.0125(13)
C4L 0.0368(16) 0.062(2) 0.0517(19) 0.0046(16) 0.0028(14) 0.0049(14)
O3L 0.0469(12) 0.0409(12) 0.0492(12) 0.0158(9) 0.0126(10) -0.0027(9)
O4L 0.0526(13) 0.0345(11) 0.0456(12) 0.0002(9) 0.0141(10) -0.0023(9)
C5L 0.081(3) 0.066(2) 0.052(2) 0.0233(18) 0.017(2) -0.004(2)
C6L 0.061(2) 0.0432(19) 0.074(3) 0.0270(18) 0.0133(19) -0.0083(16)
C7L 0.077(3) 0.0276(16) 0.079(3) 0.0064(16) 0.012(2) -0.0010(16)
C8L 0.075(3) 0.066(3) 0.054(2) -0.0177(19) 0.014(2) -0.009(2)
O5L 0.0517(12) 0.0434(12) 0.0376(11) 0.0153(9) 0.0096(9) 0.0010(10)
O6L 0.0374(11) 0.0488(13) 0.0514(13) 0.0065(10) 0.0178(10) 0.0085(9)
C9L 0.102(3) 0.092(3) 0.058(2) 0.050(2) 0.027(2) 0.041(3)
C10L 0.068(2) 0.050(2) 0.0461(19) 0.0141(15) 0.0167(17) -0.0211(17)
C11L 0.0449(18) 0.078(3) 0.0454(19) 0.0061(17) 0.0227(15) -0.0095(17)
C12L 0.066(3) 0.115(4) 0.103(4) 0.046(3) 0.045(3) 0.052(3)

loop_
_atom_type_symbol
_atom_type_description
_atom_type_scat_dispersion_real
_atom_type_scat_dispersion_imag
_atom_type_scat_source
C C 0.0033 0.0016 'International Tables Vol C Tables 4.2.6.8 and 6.1.1.4'
H H 0.0000 0.0000 'International Tables Vol C Tables 4.2.6.8 and 6.1.1.4'
Li Li -0.0003 0.0001 'International Tables Vol C Tables 4.2.6.8 and 6.1.1.4'
O O 0.0106 0.0060 'International Tables Vol C Tables 4.2.6.8 and 6.1.1.4'
Si Si 0.0817 0.0704 'International Tables Vol C Tables 4.2.6.8 and 6.1.1.4'
Ce Ce -0.2486 2.6331 'International Tables Vol C Tables 4.2.6.8 and 6.1.1.4'

loop_
_geom_angle_atom_site_label_1
_geom_angle_atom_site_label_2
_geom_angle_atom_site_label_3
_geom_angle
C7 Ce1 C21 149.30(8)
C7 Ce1 C8 29.68(8)
C21 Ce1 C8 123.09(8)
C7 Ce1 C5 56.18(8)
C21 Ce1 C5 152.54(8)
C8 Ce1 C5 76.43(8)
C7 Ce1 C20 175.67(8)
C21 Ce1 C20 30.06(8)
C8 Ce1 C20 146.92(8)
C5 Ce1 C20 123.46(9)
C7 Ce1 C19 152.99(9)
C21 Ce1 C19 56.17(9)
C8 Ce1 C19 173.79(8)
C5 Ce1 C19 102.17(9)
C20 Ce1 C19 29.84(9)
C7 Ce1 C16 98.60(8)
C21 Ce1 C16 76.11(8)
C8 Ce1 C16 109.47(8)
C5 Ce1 C16 118.16(9)
C20 Ce1 C16 85.33(8)
C19 Ce1 C16 76.59(9)
C7 Ce1 C22 123.66(8)
C21 Ce1 C22 29.77(8)
C8 Ce1 C22 106.06(8)
C5 Ce1 C22 173.84(8)
C20 Ce1 C22 57.25(9)
C19 Ce1 C22 75.97(9)
C16 Ce1 C22 55.77(8)
C7 Ce1 C2 75.84(8)
C21 Ce1 C2 97.78(8)
C8 Ce1 C2 56.08(8)
C5 Ce1 C2 76.65(9)
C20 Ce1 C2 99.84(8)
C19 Ce1 C2 117.73(8)
C16 Ce1 C2 158.23(8)
C22 Ce1 C2 109.46(8)
C7 Ce1 C6 29.88(8)
C21 Ce1 C6 176.59(8)
C8 Ce1 C6 57.23(8)
C5 Ce1 C6 29.98(8)
C20 Ce1 C6 151.24(8)
C19 Ce1 C6 123.94(9)
C16 Ce1 C6 100.53(8)
C22 Ce1 C6 147.32(8)
C2 Ce1 C6 85.14(8)
C7 Ce1 C4 75.14(9)
C21 Ce1 C4 126.53(8)
C8 Ce1 C4 82.97(8)
C5 Ce1 C4 29.56(8)
C20 Ce1 C4 102.77(8)
C19 Ce1 C4 92.88(9)
C16 Ce1 C4 143.62(8)
C22 Ce1 C4 155.31(8)
C2 Ce1 C4 56.11(8)
C6 Ce1 C4 56.64(8)
C7 Ce1 C17 107.57(9)
C21 Ce1 C17 82.79(9)
C8 Ce1 C17 129.85(8)
C5 Ce1 C17 99.26(9)
C20 Ce1 C17 76.75(9)
C19 Ce1 C17 56.25(9)
C16 Ce1 C17 29.36(9)
C22 Ce1 C17 74.78(9)
C2 Ce1 C17 172.22(8)
C6 Ce1 C17 94.56(9)
C4 Ce1 C17 117.45(9)
C1 Si1 C9 112.21(14)
C1 Si1 C11 111.53(15)
C9 Si1 C11 110.1(2)
C1 Si1 C10 110.57(14)
C9 Si1 C10 105.28(16)
C11 Si1 C10 106.8(2)
C6 Si2 C12 111.03(14)
C6 Si2 C13 109.47(15)
C12 Si2 C13 109.29(18)
C6 Si2 C14 112.43(15)
C12 Si2 C14 106.77(19)
C13 Si2 C14 107.74(19)
C24 Si3 C25 108.3(2)
C24 Si3 C23 107.0(2)
C25 Si3 C23 106.1(2)
C24 Si3 C15 111.69(15)
C25 Si3 C15 112.89(15)
C23 Si3 C15 110.51(16)
C28 Si4 C27 108.3(3)
C28 Si4 C26 106.1(3)
C27 Si4 C26 106.7(3)
C28 Si4 C20 111.80(17)
C27 Si4 C20 112.38(18)
C26 Si4 C20 111.24(16)
C2 C1 C8 131.0(2)
C2 C1 Si1 113.16(19)
C8 C1 Si1 115.84(19)
C2 C1 Ce1 74.50(14)
C8 C1 Ce1 73.81(14)
Si1 C1 Ce1 132.34(12)
C3 C2 C1 136.1(3)
C3 C2 Ce1 75.68(15)
C1 C2 Ce1 75.81(14)
C3 C2 H2 112.1(17)
C1 C2 H2 111.7(17)
Ce1 C2 H2 128.5(17)
C4 C3 C2 135.5(3)
C4 C3 Ce1 74.96(16)
C2 C3 Ce1 74.83(15)
C4 C3 H3 113.3(18)
C2 C3 H3 110.9(18)
Ce1 C3 H3 127.3(19)
C3 C4 C5 136.0(2)
C3 C4 Ce1 75.78(16)
C5 C4 Ce1 74.55(15)
C3 C4 H4 112(2)
C5 C4 H4 112(2)
Ce1 C4 H4 127(2)
C4 C5 C6 135.7(2)
C4 C5 Ce1 75.89(16)
C6 C5 Ce1 75.63(15)
C4 C5 H5 115.3(19)
C6 C5 H5 109.0(19)
Ce1 C5 H5 127.6(19)
C7 C6 C5 130.6(2)
C7 C6 Si2 114.07(19)
C5 C6 Si2 115.26(19)
C7 C6 Ce1 74.26(14)
C5 C6 Ce1 74.39(15)
Si2 C6 Ce1 132.13(12)
C8 C7 C6 138.2(2)
C8 C7 Ce1 75.39(14)
C6 C7 Ce1 75.86(14)
C8 C7 H7 112.6(17)
C6 C7 H7 109.0(17)
Ce1 C7 H7 127.1(18)
C7 C8 C1 136.7(2)
C7 C8 Ce1 74.92(14)
C1 C8 Ce1 76.28(14)
C7 C8 H8 112(2)
C1 C8 H8 111(2)
Ce1 C8 H8 131(2)
Si1 C9 H9A 109.5
Si1 C9 H9B 109.5
H9A C9 H9B 109.5
Si1 C9 H9C 109.5
H9A C9 H9C 109.5
H9B C9 H9C 109.5
Si1 C10 H10A 109.5
Si1 C10 H10B 109.5
H10A C10 H10B 109.5
Si1 C10 H10C 109.5
H10A C10 H10C 109.5
H10B C10 H10C 109.5
Si1 C11 H11A 109.5
Si1 C11 H11B 109.5
H11A C11 H11B 109.5
Si1 C11 H11C 109.5
H11A C11 H11C 109.5
H11B C11 H11C 109.5
Si2 C12 H12A 109.5
Si2 C12 H12B 109.5
H12A C12 H12B 109.5
Si2 C12 H12C 109.5
H12A C12 H12C 109.5
H12B C12 H12C 109.5
Si2 C13 H13A 109.5
Si2 C13 H13B 109.5
H13A C13 H13B 109.5
Si2 C13 H13C 109.5
H13A C13 H13C 109.5
H13B C13 H13C 109.5
Si2 C14 H14A 109.5
Si2 C14 H14B 109.5
H14A C14 H14B 109.5
Si2 C14 H14C 109.5
H14A C14 H14C 109.5
H14B C14 H14C 109.5
C22 C15 C16 130.7(3)
C22 C15 Si3 116.6(2)
C16 C15 Si3 112.68(19)
C22 C15 Ce1 74.43(15)
C16 C15 Ce1 74.26(15)
Si3 C15 Ce1 130.26(13)
C17 C16 C15 136.2(3)
C17 C16 Ce1 75.84(16)
C15 C16 Ce1 76.03(15)
C17 C16 H16 109.0(18)
C15 C16 H16 114.5(19)
Ce1 C16 H16 124.2(19)
C16 C17 C18 135.8(3)
C16 C17 Ce1 74.80(15)
C18 C17 Ce1 75.38(16)
C16 C17 H17 111(2)
C18 C17 H17 113(2)
Ce1 C17 H17 127(2)
C17 C18 C19 135.7(3)
C17 C18 Ce1 75.26(16)
C19 C18 Ce1 74.59(15)
C17 C18 H18 110.2(19)
C19 C18 H18 113.9(19)
Ce1 C18 H18 128.0(19)
C18 C19 C20 135.8(3)
C18 C19 Ce1 75.90(15)
C20 C19 Ce1 75.12(15)
C18 C19 H19 108.5(18)
C20 C19 H19 115.6(18)
Ce1 C19 H19 129.2(19)
C19 C20 C21 131.1(2)
C19 C20 Si4 115.5(2)
C21 C20 Si4 113.5(2)
C19 C20 Ce1 75.04(15)
C21 C20 Ce1 74.60(15)
Si4 C20 Ce1 128.68(12)
C22 C21 C20 136.9(3)
C22 C21 Ce1 75.69(15)
C20 C21 Ce1 75.34(15)
C22 C21 H21 106(2)
C20 C21 H21 117(2)
Ce1 C21 H21 127(2)
C21 C22 C15 137.5(3)
C21 C22 Ce1 74.54(15)
C15 C22 Ce1 75.88(15)
C21 C22 H22 113(2)
C15 C22 H22 110(2)
Ce1 C22 H22 131(2)
Si3 C23 H23A 109.5
Si3 C23 H23B 109.5
H23A C23 H23B 109.5
Si3 C23 H23C 109.5
H23A C23 H23C 109.5
H23B C23 H23C 109.5
Si3 C24 H24A 109.5
Si3 C24 H24B 109.5
H24A C24 H24B 109.5
Si3 C24 H24C 109.5
H24A C24 H24C 109.5
H24B C24 H24C 109.5
Si3 C25 H25A 109.5
Si3 C25 H25B 109.5
H25A C25 H25B 109.5
Si3 C25 H25C 109.5
H25A C25 H25C 109.5
H25B C25 H25C 109.5
Si4 C26 H26A 109.5
Si4 C26 H26B 109.5
H26A C26 H26B 109.5
Si4 C26 H26C 109.5
H26A C26 H26C 109.5
H26B C26 H26C 109.5
Si4 C27 H27A 109.5
Si4 C27 H27B 109.5
H27A C27 H27B 109.5
Si4 C27 H27C 109.5
H27A C27 H27C 109.5
H27B C27 H27C 109.5
Si4 C28 H28A 109.5
Si4 C28 H28B 109.5
H28A C28 H28B 109.5
Si4 C28 H28C 109.5
H28A C28 H28C 109.5
H28B C28 H28C 109.5
O4L Li1 O6L 103.1(2)
O4L Li1 O5L 93.5(2)
O6L Li1 O5L 78.36(18)
O4L Li1 O1L 165.1(3)
O6L Li1 O1L 91.1(2)
O5L Li1 O1L 93.8(2)
O4L Li1 O3L 78.63(18)
O6L Li1 O3L 91.9(2)
O5L Li1 O3L 165.9(3)
O1L Li1 O3L 96.6(2)
O4L Li1 O2L 91.0(2)
O6L Li1 O2L 165.9(3)
O5L Li1 O2L 101.1(2)
O1L Li1 O2L 74.81(17)
O3L Li1 O2L 90.83(19)
C2L O1L C1L 112.6(2)
C2L O1L Li1 115.5(2)
C1L O1L Li1 123.2(2)
C3L O2L C4L 112.8(2)
C3L O2L Li1 111.4(2)
C4L O2L Li1 125.6(2)
O1L C1L H1LA 109.5
O1L C1L H1LB 109.5
H1LA C1L H1LB 109.5
O1L C1L H1LC 109.5
H1LA C1L H1LC 109.5
H1LB C1L H1LC 109.5
O1L C2L C3L 108.4(3)
O1L C2L H2LA 110.0
C3L C2L H2LA 110.0
O1L C2L H2LB 110.0
C3L C2L H2LB 110.0
H2LA C2L H2LB 108.4
O2L C3L C2L 108.0(3)
O2L C3L H3LA 110.1
C2L C3L H3LA 110.1
O2L C3L H3LB 110.1
C2L C3L H3LB 110.1
H3LA C3L H3LB 108.4
O2L C4L H4LA 109.5
O2L C4L H4LB 109.5
H4LA C4L H4LB 109.5
O2L C4L H4LC 109.5
H4LA C4L H4LC 109.5
H4LB C4L H4LC 109.5
C6L O3L C5L 110.8(3)
C6L O3L Li1 105.2(2)
C5L O3L Li1 127.6(3)
C8L O4L C7L 111.7(3)
C8L O4L Li1 124.4(3)
C7L O4L Li1 113.2(2)
O3L C5L H5LA 109.5
O3L C5L H5LB 109.5
H5LA C5L H5LB 109.5
O3L C5L H5LC 109.5
H5LA C5L H5LC 109.5
H5LB C5L H5LC 109.5
O3L C6L C7L 107.2(3)
O3L C6L H6LA 110.3
C7L C6L H6LA 110.3
O3L C6L H6LB 110.3
C7L C6L H6LB 110.3
H6LA C6L H6LB 108.5
O4L C7L C6L 109.4(3)
O4L C7L H7LA 109.8
C6L C7L H7LA 109.8
O4L C7L H7LB 109.8
C6L C7L H7LB 109.8
H7LA C7L H7LB 108.2
O4L C8L H8LA 109.5
O4L C8L H8LB 109.5
H8LA C8L H8LB 109.5
O4L C8L H8LC 109.5
H8LA C8L H8LC 109.5
H8LB C8L H8LC 109.5
C9L O5L C10L 111.4(3)
C9L O5L Li1 124.5(3)
C10L O5L Li1 109.0(2)
C12L O6L C11L 112.5(3)
C12L O6L Li1 127.7(3)
C11L O6L Li1 113.0(2)
O5L C9L H9LA 109.5
O5L C9L H9LB 109.5
H9LA C9L H9LB 109.5
O5L C9L H9LC 109.5
H9LA C9L H9LC 109.5
H9LB C9L H9LC 109.5
O5L C10L C11L 107.7(3)
O5L C10L H10D 110.2
C11L C10L H10D 110.2
O5L C10L H10E 110.2
C11L C10L H10E 110.2
H10D C10L H10E 108.5
O6L C11L C10L 107.9(3)
O6L C11L H11D 110.1
C10L C11L H11D 110.1
O6L C11L H11E 110.1
C10L C11L H11E 110.1
H11D C11L H11E 108.4
O6L C12L H12D 109.5
O6L C12L H12E 109.5
H12D C12L H12E 109.5
O6L C12L H12F 109.5
H12D C12L H12F 109.5
H12E C12L H12F 109.5

loop_
_geom_bond_atom_site_label_1
_geom_bond_atom_site_label_2
_geom_bond_distance
Ce1 C7 2.748(3)
Ce1 C21 2.749(3)
Ce1 C8 2.754(3)
Ce1 C5 2.752(3)
Ce1 C20 2.758(3)
Ce1 C19 2.757(3)
Ce1 C16 2.759(3)
Ce1 C22 2.763(3)
Ce1 C2 2.769(3)
Ce1 C6 2.768(3)
Ce1 C4 2.769(3)
Ce1 C17 2.772(3)
Si1 C1 1.867(3)
Si1 C9 1.871(3)
Si1 C11 1.868(4)
Si1 C10 1.879(4)
Si2 C6 1.865(3)
Si2 C12 1.866(3)
Si2 C13 1.868(4)
Si2 C14 1.873(3)
Si3 C24 1.855(4)
Si3 C25 1.868(4)
Si3 C23 1.873(4)
Si3 C15 1.873(3)
Si4 C28 1.852(4)
Si4 C27 1.860(4)
Si4 C26 1.866(5)
Si4 C20 1.872(3)
C1 C2 1.423(4)
C1 C8 1.430(4)
C2 C3 1.412(4)
C2 H2 0.94(3)
C3 C4 1.402(4)
C3 H3 0.95(3)
C4 C5 1.409(4)
C4 H4 0.90(3)
C5 C6 1.428(4)
C5 H5 0.97(3)
C6 C7 1.422(4)
C7 C8 1.409(4)
C7 H7 0.95(3)
C8 H8 0.95(3)
C9 H9A 0.9600
C9 H9B 0.9600
C9 H9C 0.9600
C10 H10A 0.9600
C10 H10B 0.9600
C10 H10C 0.9600
C11 H11A 0.9600
C11 H11B 0.9600
C11 H11C 0.9600
C12 H12A 0.9600
C12 H12B 0.9600
C12 H12C 0.9600
C13 H13A 0.9600
C13 H13B 0.9600
C13 H13C 0.9600
C14 H14A 0.9600
C14 H14B 0.9600
C14 H14C 0.9600
C15 C22 1.421(4)
C15 C16 1.420(4)
C16 C17 1.402(4)
C16 H16 0.93(3)
C17 C18 1.405(4)
C17 H17 0.95(3)
C18 C19 1.409(4)
C18 H18 0.98(3)
C19 C20 1.420(4)
C19 H19 0.93(3)
C20 C21 1.428(4)
C21 C22 1.416(4)
C21 H21 0.91(3)
C22 H22 0.90(3)
C23 H23A 0.9600
C23 H23B 0.9600
C23 H23C 0.9600
C24 H24A 0.9600
C24 H24B 0.9600
C24 H24C 0.9600
C25 H25A 0.9600
C25 H25B 0.9600
C25 H25C 0.9600
C26 H26A 0.9600
C26 H26B 0.9600
C26 H26C 0.9600
C27 H27A 0.9600
C27 H27B 0.9600
C27 H27C 0.9600
C28 H28A 0.9600
C28 H28B 0.9600
C28 H28C 0.9600
Li1 O4L 2.058(5)
Li1 O6L 2.079(5)
Li1 O5L 2.128(5)
Li1 O1L 2.144(5)
Li1 O3L 2.203(5)
Li1 O2L 2.223(5)
O1L C2L 1.415(4)
O1L C1L 1.432(4)
O2L C3L 1.424(4)
O2L C4L 1.426(4)
C1L H1LA 0.9600
C1L H1LB 0.9600
C1L H1LC 0.9600
C2L C3L 1.494(5)
C2L H2LA 0.9700
C2L H2LB 0.9700
C3L H3LA 0.9700
C3L H3LB 0.9700
C4L H4LA 0.9600
C4L H4LB 0.9600
C4L H4LC 0.9600
O3L C6L 1.418(4)
O3L C5L 1.426(5)
O4L C8L 1.416(5)
O4L C7L 1.420(5)
C5L H5LA 0.9600
C5L H5LB 0.9600
C5L H5LC 0.9600
C6L C7L 1.499(6)
C6L H6LA 0.9700
C6L H6LB 0.9700
C7L H7LA 0.9700
C7L H7LB 0.9700
C8L H8LA 0.9600
C8L H8LB 0.9600
C8L H8LC 0.9600
O5L C9L 1.419(5)
O5L C10L 1.427(4)
O6L C12L 1.404(5)
O6L C11L 1.420(4)
C9L H9LA 0.9600
C9L H9LB 0.9600
C9L H9LC 0.9600
C10L C11L 1.489(6)
C10L H10D 0.9700
C10L H10E 0.9700
C11L H11D 0.9700
C11L H11E 0.9700
C12L H12D 0.9600
C12L H12E 0.9600
C12L H12F 0.9600

loop_
_geom_torsion_atom_site_label_1
_geom_torsion_atom_site_label_2
_geom_torsion_atom_site_label_3
_geom_torsion_atom_site_label_4
_geom_torsion
C9 Si1 C1 C2 64.2(2)
C11 Si1 C1 C2 -171.8(3)
C10 Si1 C1 C2 -53.0(2)
C9 Si1 C1 C8 -116.9(2)
C11 Si1 C1 C8 7.2(3)
C10 Si1 C1 C8 125.9(2)
C9 Si1 C1 Ce1 -25.6(2)
C11 Si1 C1 Ce1 98.4(3)
C10 Si1 C1 Ce1 -142.83(18)
C7 Ce1 C1 C2 123.49(17)
C21 Ce1 C1 C2 -82.31(16)
C8 Ce1 C1 C2 142.1(2)
C5 Ce1 C1 C2 71.23(16)
C20 Ce1 C1 C2 -54.68(17)
C19 Ce1 C1 C2 -33.1(2)
C16 Ce1 C1 C2 -165.28(14)
C22 Ce1 C1 C2 -112.49(16)
C6 Ce1 C1 C2 100.73(16)
C4 Ce1 C1 C2 42.59(15)
C17 Ce1 C1 C2 174.1(2)
C7 Ce1 C1 C8 -18.63(14)
C21 Ce1 C1 C8 135.57(15)
C5 Ce1 C1 C8 -70.89(15)
C20 Ce1 C1 C8 163.21(14)
C19 Ce1 C1 C8 -175.20(16)
C16 Ce1 C1 C8 52.61(18)
C22 Ce1 C1 C8 105.40(15)
C2 Ce1 C1 C8 -142.1(2)
C6 Ce1 C1 C8 -41.38(15)
C4 Ce1 C1 C8 -99.52(16)
C17 Ce1 C1 C8 31.9(3)
C7 Ce1 C1 Si1 -129.1(2)
C21 Ce1 C1 Si1 25.12(18)
C8 Ce1 C1 Si1 -110.5(2)
C5 Ce1 C1 Si1 178.65(17)
C20 Ce1 C1 Si1 52.75(19)
C19 Ce1 C1 Si1 74.3(2)
C16 Ce1 C1 Si1 -57.8(2)
C22 Ce1 C1 Si1 -5.06(18)
C2 Ce1 C1 Si1 107.4(2)
C6 Ce1 C1 Si1 -151.84(18)
C4 Ce1 C1 Si1 150.02(18)
C17 Ce1 C1 Si1 -78.5(3)
C8 C1 C2 C3 0.5(5)
Si1 C1 C2 C3 179.2(3)
Ce1 C1 C2 C3 -50.9(3)
C8 C1 C2 Ce1 51.4(3)
Si1 C1 C2 Ce1 -129.91(15)
C7 Ce1 C2 C3 100.13(17)
C21 Ce1 C2 C3 -110.48(16)
C8 Ce1 C2 C3 124.61(18)
C5 Ce1 C2 C3 42.14(16)
C20 Ce1 C2 C3 -80.13(17)
C19 Ce1 C2 C3 -54.75(18)
C16 Ce1 C2 C3 177.7(2)
C22 Ce1 C2 C3 -138.73(16)
C6 Ce1 C2 C3 71.29(16)
C4 Ce1 C2 C3 18.71(15)
C17 Ce1 C2 C3 -16.8(7)
C7 Ce1 C2 C1 -46.14(15)
C21 Ce1 C2 C1 103.25(16)
C8 Ce1 C2 C1 -21.66(14)
C5 Ce1 C2 C1 -104.13(16)
C20 Ce1 C2 C1 133.60(15)
C19 Ce1 C2 C1 158.98(14)
C16 Ce1 C2 C1 31.4(3)
C22 Ce1 C2 C1 75.00(16)
C6 Ce1 C2 C1 -74.98(15)
C4 Ce1 C2 C1 -127.56(18)
C17 Ce1 C2 C1 -163.1(6)
C1 C2 C3 C4 2.2(6)
Ce1 C2 C3 C4 -48.7(3)
C1 C2 C3 Ce1 50.9(3)
C7 Ce1 C3 C4 72.72(16)
C21 Ce1 C3 C4 -137.23(16)
C8 Ce1 C3 C4 102.07(17)
C5 Ce1 C3 C4 18.76(15)
C20 Ce1 C3 C4 -109.62(16)
C19 Ce1 C3 C4 -80.02(17)
C16 Ce1 C3 C4 -26.6(7)
C22 Ce1 C3 C4 -159.07(15)
C2 Ce1 C3 C4 147.0(3)
C6 Ce1 C3 C4 42.92(16)
C17 Ce1 C3 C4 -36.7(2)
C7 Ce1 C3 C2 -74.27(16)
C21 Ce1 C3 C2 75.78(17)
C8 Ce1 C3 C2 -44.91(16)
C5 Ce1 C3 C2 -128.23(18)
C20 Ce1 C3 C2 103.39(17)
C19 Ce1 C3 C2 132.99(16)
C16 Ce1 C3 C2 -173.6(6)
C22 Ce1 C3 C2 53.94(19)
C6 Ce1 C3 C2 -104.07(17)
C4 Ce1 C3 C2 -147.0(3)
C17 Ce1 C3 C2 176.27(16)
C2 C3 C4 C5 -0.1(6)
Ce1 C3 C4 C5 -48.8(3)
C2 C3 C4 Ce1 48.7(3)
C7 Ce1 C4 C3 -101.57(17)
C21 Ce1 C4 C3 54.01(19)
C8 Ce1 C4 C3 -72.37(16)
C5 Ce1 C4 C3 -147.2(2)
C20 Ce1 C4 C3 74.52(17)
C19 Ce1 C4 C3 102.99(17)
C16 Ce1 C4 C3 174.13(16)
C22 Ce1 C4 C3 41.1(3)
C2 Ce1 C4 C3 -18.85(15)
C6 Ce1 C4 C3 -127.51(18)
C17 Ce1 C4 C3 156.07(15)
C7 Ce1 C4 C5 45.63(15)
C21 Ce1 C4 C5 -158.79(15)
C8 Ce1 C4 C5 74.83(16)
C20 Ce1 C4 C5 -138.28(16)
C19 Ce1 C4 C5 -109.81(16)
C16 Ce1 C4 C5 -38.7(2)
C22 Ce1 C4 C5 -171.67(18)
C2 Ce1 C4 C5 128.35(18)
C6 Ce1 C4 C5 19.69(14)
C17 Ce1 C4 C5 -56.73(18)
C3 C4 C5 C6 -2.2(6)
Ce1 C4 C5 C6 -51.4(3)
C3 C4 C5 Ce1 49.2(3)
C7 Ce1 C5 C4 -123.74(18)
C21 Ce1 C5 C4 39.1(3)
C8 Ce1 C5 C4 -99.81(16)
C20 Ce1 C5 C4 51.08(18)
C19 Ce1 C5 C4 73.99(17)
C16 Ce1 C5 C4 155.14(15)
C22 Ce1 C5 C4 145.7(7)
C2 Ce1 C5 C4 -42.00(15)
C6 Ce1 C5 C4 -145.7(2)
C17 Ce1 C5 C4 131.26(16)
C7 Ce1 C5 C6 21.98(14)
C21 Ce1 C5 C6 -175.20(17)
C8 Ce1 C5 C6 45.91(15)
C20 Ce1 C5 C6 -163.21(14)
C19 Ce1 C5 C6 -140.30(15)
C16 Ce1 C5 C6 -59.14(17)
C22 Ce1 C5 C6 -68.6(8)
C2 Ce1 C5 C6 103.72(16)
C4 Ce1 C5 C6 145.7(2)
C17 Ce1 C5 C6 -83.03(16)
C4 C5 C6 C7 -0.9(5)
Ce1 C5 C6 C7 -52.3(3)
C4 C5 C6 Si2 -178.9(3)
Ce1 C5 C6 Si2 129.67(16)
C4 C5 C6 Ce1 51.5(3)
C12 Si2 C6 C7 35.1(2)
C13 Si2 C6 C7 -85.7(2)
C14 Si2 C6 C7 154.6(2)
C12 Si2 C6 C5 -146.6(2)
C13 Si2 C6 C5 92.7(2)
C14 Si2 C6 C5 -27.0(3)
C12 Si2 C6 Ce1 -55.1(2)
C13 Si2 C6 Ce1 -175.87(18)
C14 Si2 C6 Ce1 64.4(2)
C21 Ce1 C6 C7 -79.0(14)
C8 Ce1 C6 C7 17.52(14)
C5 Ce1 C6 C7 141.4(2)
C20 Ce1 C6 C7 171.45(17)
C19 Ce1 C6 C7 -169.78(14)
C16 Ce1 C6 C7 -88.95(16)
C22 Ce1 C6 C7 -49.3(2)
C2 Ce1 C6 C7 69.84(16)
C4 Ce1 C6 C7 121.96(18)
C17 Ce1 C6 C7 -117.96(16)
C7 Ce1 C6 C5 -141.4(2)
C21 Ce1 C6 C5 139.6(14)
C8 Ce1 C6 C5 -123.87(18)
C20 Ce1 C6 C5 30.1(2)
C19 Ce1 C6 C5 48.83(18)
C16 Ce1 C6 C5 129.66(16)
C22 Ce1 C6 C5 169.34(16)
C2 Ce1 C6 C5 -71.55(16)
C4 Ce1 C6 C5 -19.43(15)
C17 Ce1 C6 C5 100.65(16)
C7 Ce1 C6 Si2 108.4(2)
C21 Ce1 C6 Si2 29.4(15)
C8 Ce1 C6 Si2 125.97(19)
C5 Ce1 C6 Si2 -110.2(2)
C20 Ce1 C6 Si2 -80.1(2)
C19 Ce1 C6 Si2 -61.34(19)
C16 Ce1 C6 Si2 19.50(18)
C22 Ce1 C6 Si2 59.2(2)
C2 Ce1 C6 Si2 178.28(17)
C4 Ce1 C6 Si2 -129.59(19)
C17 Ce1 C6 Si2 -9.52(17)
C5 C6 C7 C8 4.5(5)
Si2 C6 C7 C8 -177.4(3)
Ce1 C6 C7 C8 -47.8(3)
C5 C6 C7 Ce1 52.4(3)
Si2 C6 C7 Ce1 -129.60(16)
C21 Ce1 C7 C8 -37.3(2)
C5 Ce1 C7 C8 127.22(18)
C20 Ce1 C7 C8 40.5(12)
C19 Ce1 C7 C8 168.16(18)
C16 Ce1 C7 C8 -114.54(16)
C22 Ce1 C7 C8 -60.19(18)
C2 Ce1 C7 C8 43.98(15)
C6 Ce1 C7 C8 149.3(2)
C4 Ce1 C7 C8 102.11(16)
C17 Ce1 C7 C8 -143.29(15)
C21 Ce1 C7 C6 173.43(16)
C8 Ce1 C7 C6 -149.3(2)
C5 Ce1 C7 C6 -22.04(14)
C20 Ce1 C7 C6 -108.7(11)
C19 Ce1 C7 C6 18.9(3)
C16 Ce1 C7 C6 96.20(16)
C22 Ce1 C7 C6 150.55(14)
C2 Ce1 C7 C6 -105.28(16)
C4 Ce1 C7 C6 -47.15(15)
C17 Ce1 C7 C6 67.45(17)
C6 C7 C8 C1 -2.0(6)
Ce1 C7 C8 C1 -49.9(3)
C6 C7 C8 Ce1 48.0(3)
C2 C1 C8 C7 -2.1(5)
Si1 C1 C8 C7 179.2(3)
Ce1 C1 C8 C7 49.5(3)
C2 C1 C8 Ce1 -51.6(3)
Si1 C1 C8 Ce1 129.69(16)
C21 Ce1 C8 C7 158.33(15)
C5 Ce1 C8 C7 -42.89(16)
C20 Ce1 C8 C7 -174.84(16)
C19 Ce1 C8 C7 -120.5(8)
C16 Ce1 C8 C7 72.55(16)
C22 Ce1 C8 C7 131.28(15)
C2 Ce1 C8 C7 -125.77(18)
C6 Ce1 C8 C7 -17.63(14)
C4 Ce1 C8 C7 -72.22(16)
C17 Ce1 C8 C7 47.92(19)
C7 Ce1 C8 C1 147.3(2)
C21 Ce1 C8 C1 -54.40(17)
C5 Ce1 C8 C1 104.38(16)
C20 Ce1 C8 C1 -27.6(2)
C19 Ce1 C8 C1 26.7(9)
C16 Ce1 C8 C1 -140.18(15)
C22 Ce1 C8 C1 -81.45(16)
C2 Ce1 C8 C1 21.50(14)
C6 Ce1 C8 C1 129.65(17)
C4 Ce1 C8 C1 75.06(15)
C17 Ce1 C8 C1 -164.81(14)
C24 Si3 C15 C22 -129.5(3)
C25 Si3 C15 C22 -7.2(3)
C23 Si3 C15 C22 111.4(2)
C24 Si3 C15 C16 50.4(3)
C25 Si3 C15 C16 172.8(3)
C23 Si3 C15 C16 -68.6(3)
C24 Si3 C15 Ce1 -37.8(2)
C25 Si3 C15 Ce1 84.5(3)
C23 Si3 C15 Ce1 -156.82(19)
C7 Ce1 C15 C22 135.74(15)
C21 Ce1 C15 C22 -17.67(15)
C8 Ce1 C15 C22 105.74(16)
C5 Ce1 C15 C22 -174.31(16)
C20 Ce1 C15 C22 -40.65(16)
C19 Ce1 C15 C22 -70.09(16)
C16 Ce1 C15 C22 -141.5(2)
C2 Ce1 C15 C22 52.58(19)
C6 Ce1 C15 C22 163.35(14)
C4 Ce1 C15 C22 -142.6(7)
C17 Ce1 C15 C22 -122.27(18)
C7 Ce1 C15 C16 -82.78(16)
C21 Ce1 C15 C16 123.81(18)
C8 Ce1 C15 C16 -112.78(16)
C5 Ce1 C15 C16 -32.8(2)
C20 Ce1 C15 C16 100.83(17)
C19 Ce1 C15 C16 71.39(16)
C22 Ce1 C15 C16 141.5(2)
C2 Ce1 C15 C16 -165.94(15)
C6 Ce1 C15 C16 -55.17(18)
C4 Ce1 C15 C16 -1.1(8)
C17 Ce1 C15 C16 19.21(15)
C7 Ce1 C15 Si3 23.86(18)
C21 Ce1 C15 Si3 -129.54(19)
C8 Ce1 C15 Si3 -6.14(17)
C5 Ce1 C15 Si3 73.8(2)
C20 Ce1 C15 Si3 -152.53(18)
C19 Ce1 C15 Si3 178.03(17)
C16 Ce1 C15 Si3 106.6(2)
C22 Ce1 C15 Si3 -111.9(2)
C2 Ce1 C15 Si3 -59.3(2)
C6 Ce1 C15 Si3 51.47(19)
C4 Ce1 C15 Si3 105.5(7)
C17 Ce1 C15 Si3 125.85(19)
C22 C15 C16 C17 0.9(5)
Si3 C15 C16 C17 -179.0(3)
Ce1 C15 C16 C17 -51.4(3)
C22 C15 C16 Ce1 52.4(3)
Si3 C15 C16 Ce1 -127.58(16)
C7 Ce1 C16 C17 -110.72(17)
C21 Ce1 C16 C17 100.14(17)
C8 Ce1 C16 C17 -139.26(16)
C5 Ce1 C16 C17 -54.60(19)
C20 Ce1 C16 C17 71.11(17)
C19 Ce1 C16 C17 42.18(17)
C22 Ce1 C16 C17 124.18(19)
C2 Ce1 C16 C17 176.0(2)
C6 Ce1 C16 C17 -80.47(17)
C4 Ce1 C16 C17 -34.1(2)
C7 Ce1 C16 C15 103.20(16)
C21 Ce1 C16 C15 -45.95(16)
C8 Ce1 C16 C15 74.66(17)
C5 Ce1 C16 C15 159.32(15)
C20 Ce1 C16 C15 -74.97(16)
C19 Ce1 C16 C15 -103.90(17)
C22 Ce1 C16 C15 -21.91(15)
C2 Ce1 C16 C15 30.0(3)
C6 Ce1 C16 C15 133.45(16)
C4 Ce1 C16 C15 179.78(16)
C17 Ce1 C16 C15 -146.1(3)
C15 C16 C17 C18 2.4(6)
Ce1 C16 C17 C18 -49.1(3)
C15 C16 C17 Ce1 51.5(3)
C7 Ce1 C17 C16 75.94(17)
C21 Ce1 C17 C16 -74.41(17)
C8 Ce1 C17 C16 53.3(2)
C5 Ce1 C17 C16 133.27(17)
C20 Ce1 C17 C16 -104.36(17)
C19 Ce1 C17 C16 -128.23(19)
C22 Ce1 C17 C16 -45.15(16)
C2 Ce1 C17 C16 -169.1(6)
C6 Ce1 C17 C16 103.43(17)
C4 Ce1 C17 C16 157.97(15)
C7 Ce1 C17 C18 -137.08(17)
C21 Ce1 C17 C18 72.56(18)
C8 Ce1 C17 C18 -159.76(16)
C5 Ce1 C17 C18 -79.76(18)
C20 Ce1 C17 C18 42.62(17)
C19 Ce1 C17 C18 18.75(16)
C16 Ce1 C17 C18 147.0(3)
C22 Ce1 C17 C18 101.83(18)
C2 Ce1 C17 C18 -22.1(7)
C6 Ce1 C17 C18 -109.59(18)
C4 Ce1 C17 C18 -55.06(19)
C16 C17 C18 C19 0.5(6)
Ce1 C17 C18 C19 -48.5(3)
C16 C17 C18 Ce1 48.9(3)
C7 Ce1 C18 C17 54.6(2)
C21 Ce1 C18 C17 -101.79(18)
C8 Ce1 C18 C17 40.3(3)
C5 Ce1 C18 C17 103.42(18)
C20 Ce1 C18 C17 -127.8(2)
C19 Ce1 C18 C17 -147.1(3)
C16 Ce1 C18 C17 -18.78(16)
C22 Ce1 C18 C17 -72.32(18)
C2 Ce1 C18 C17 175.10(16)
C6 Ce1 C18 C17 74.96(18)
C4 Ce1 C18 C17 132.61(17)
C7 Ce1 C18 C19 -158.21(16)
C21 Ce1 C18 C19 45.36(17)
C8 Ce1 C18 C19 -172.60(19)
C5 Ce1 C18 C19 -109.43(17)
C20 Ce1 C18 C19 19.31(16)
C16 Ce1 C18 C19 128.4(2)
C22 Ce1 C18 C19 74.83(17)
C2 Ce1 C18 C19 -37.8(2)
C6 Ce1 C18 C19 -137.90(17)
C4 Ce1 C18 C19 -80.25(18)
C17 Ce1 C18 C19 147.1(3)
C17 C18 C19 C20 -1.6(6)
Ce1 C18 C19 C20 -50.3(3)
C17 C18 C19 Ce1 48.7(3)
C7 Ce1 C19 C18 40.6(3)
C21 Ce1 C19 C18 -124.09(19)
C8 Ce1 C19 C18 150.7(7)
C5 Ce1 C19 C18 74.43(18)
C20 Ce1 C19 C18 -146.3(3)
C16 Ce1 C19 C18 -41.98(17)
C22 Ce1 C19 C18 -99.54(18)
C2 Ce1 C19 C18 155.60(16)
C6 Ce1 C19 C18 51.8(2)
C4 Ce1 C19 C18 102.78(18)
C17 Ce1 C19 C18 -18.66(16)
C7 Ce1 C19 C20 -173.10(18)
C21 Ce1 C19 C20 22.23(15)
C8 Ce1 C19 C20 -63.0(8)
C5 Ce1 C19 C20 -139.25(16)
C16 Ce1 C19 C20 104.33(17)
C22 Ce1 C19 C20 46.78(16)
C2 Ce1 C19 C20 -58.08(18)
C6 Ce1 C19 C20 -161.88(15)
C4 Ce1 C19 C20 -110.91(16)
C17 Ce1 C19 C20 127.66(19)
C18 C19 C20 C21 -2.8(5)
Ce1 C19 C20 C21 -53.3(3)
C18 C19 C20 Si4 176.6(3)
Ce1 C19 C20 Si4 126.10(16)
C18 C19 C20 Ce1 50.5(3)
C28 Si4 C20 C19 102.7(3)
C27 Si4 C20 C19 -19.3(3)
C26 Si4 C20 C19 -138.8(3)
C28 Si4 C20 C21 -77.8(3)
C27 Si4 C20 C21 160.2(3)
C26 Si4 C20 C21 40.7(3)
C28 Si4 C20 Ce1 -166.4(3)
C27 Si4 C20 Ce1 71.6(3)
C26 Si4 C20 Ce1 -48.0(3)
C7 Ce1 C20 C19 133.7(11)
C21 Ce1 C20 C19 -141.1(2)
C8 Ce1 C20 C19 169.83(16)
C5 Ce1 C20 C19 49.89(19)
C16 Ce1 C20 C19 -71.01(17)
C22 Ce1 C20 C19 -122.80(18)
C2 Ce1 C20 C19 130.31(16)
C6 Ce1 C20 C19 32.4(3)
C4 Ce1 C20 C19 73.06(17)
C17 Ce1 C20 C19 -42.55(16)
C7 Ce1 C20 C21 -85.2(12)
C8 Ce1 C20 C21 -49.0(2)
C5 Ce1 C20 C21 -168.97(14)
C19 Ce1 C20 C21 141.1(2)
C16 Ce1 C20 C21 70.13(16)
C22 Ce1 C20 C21 18.34(14)
C2 Ce1 C20 C21 -88.54(16)
C6 Ce1 C20 C21 173.57(17)
C4 Ce1 C20 C21 -145.79(15)
C17 Ce1 C20 C21 98.59(16)
C7 Ce1 C20 Si4 22.8(13)
C21 Ce1 C20 Si4 108.0(2)
C8 Ce1 C20 Si4 58.9(2)
C5 Ce1 C20 Si4 -61.0(2)
C19 Ce1 C20 Si4 -110.9(2)
C16 Ce1 C20 Si4 178.10(18)
C22 Ce1 C20 Si4 126.3(2)
C2 Ce1 C20 Si4 19.42(18)
C6 Ce1 C20 Si4 -78.5(2)
C4 Ce1 C20 Si4 -37.83(19)
C17 Ce1 C20 Si4 -153.44(19)
C19 C20 C21 C22 4.3(5)
Si4 C20 C21 C22 -175.1(3)
Ce1 C20 C21 C22 -49.2(3)
C19 C20 C21 Ce1 53.5(3)
Si4 C20 C21 Ce1 -125.95(16)
C7 Ce1 C21 C22 -40.7(2)
C8 Ce1 C21 C22 -61.68(18)
C5 Ce1 C21 C22 168.04(17)
C20 Ce1 C21 C22 147.8(2)
C19 Ce1 C21 C22 125.72(18)
C16 Ce1 C21 C22 42.72(15)
C2 Ce1 C21 C22 -116.00(16)
C6 Ce1 C21 C22 32.7(15)
C4 Ce1 C21 C22 -169.19(14)
C17 Ce1 C21 C22 71.83(16)
C7 Ce1 C21 C20 171.53(17)
C8 Ce1 C21 C20 150.53(15)
C5 Ce1 C21 C20 20.3(3)
C19 Ce1 C21 C20 -22.07(15)
C16 Ce1 C21 C20 -105.07(16)
C22 Ce1 C21 C20 -147.8(2)
C2 Ce1 C21 C20 96.21(16)
C6 Ce1 C21 C20 -115.1(14)
C4 Ce1 C21 C20 43.02(18)
C17 Ce1 C21 C20 -75.96(16)
C20 C21 C22 C15 1.6(6)
Ce1 C21 C22 C15 -47.4(3)
C20 C21 C22 Ce1 49.0(3)
C16 C15 C22 C21 -5.2(5)
Si3 C15 C22 C21 174.7(3)
Ce1 C15 C22 C21 47.1(3)
C16 C15 C22 Ce1 -52.3(3)
Si3 C15 C22 Ce1 127.64(17)
C7 Ce1 C22 C21 156.43(15)
C8 Ce1 C22 C21 129.88(16)
C5 Ce1 C22 C21 -117.1(8)
C20 Ce1 C22 C21 -18.51(15)
C19 Ce1 C22 C21 -44.04(16)
C16 Ce1 C22 C21 -127.20(18)
C2 Ce1 C22 C21 70.82(17)
C6 Ce1 C22 C21 -176.59(16)
C4 Ce1 C22 C21 21.2(3)
C17 Ce1 C22 C21 -102.34(17)
C7 Ce1 C22 C15 -54.45(18)
C21 Ce1 C22 C15 149.1(2)
C8 Ce1 C22 C15 -81.01(16)
C5 Ce1 C22 C15 32.0(9)
C20 Ce1 C22 C15 130.61(18)
C19 Ce1 C22 C15 105.07(17)
C16 Ce1 C22 C15 21.92(15)
C2 Ce1 C22 C15 -140.06(15)
C6 Ce1 C22 C15 -27.5(2)
C4 Ce1 C22 C15 170.27(18)
C17 Ce1 C22 C15 46.78(16)
O4L Li1 O1L C2L 7.2(12)
O6L Li1 O1L C2L 169.7(2)
O5L Li1 O1L C2L -111.9(3)
O3L Li1 O1L C2L 77.7(3)
O2L Li1 O1L C2L -11.4(3)
O4L Li1 O1L C1L -138.0(10)
O6L Li1 O1L C1L 24.5(3)
O5L Li1 O1L C1L 102.9(3)
O3L Li1 O1L C1L -67.5(3)
O2L Li1 O1L C1L -156.6(2)
O4L Li1 O2L C3L 166.9(2)
O6L Li1 O2L C3L -13.3(12)
O5L Li1 O2L C3L 73.1(3)
O1L Li1 O2L C3L -17.8(2)
O3L Li1 O2L C3L -114.4(2)
O4L Li1 O2L C4L 24.5(3)
O6L Li1 O2L C4L -155.7(10)
O5L Li1 O2L C4L -69.2(3)
O1L Li1 O2L C4L -160.2(3)
O3L Li1 O2L C4L 103.2(3)
C1L O1L C2L C3L -174.1(3)
Li1 O1L C2L C3L 37.0(4)
C4L O2L C3L C2L -170.5(3)
Li1 O2L C3L C2L 42.0(3)
O1L C2L C3L O2L -51.3(4)
O4L Li1 O3L C6L 25.8(3)
O6L Li1 O3L C6L 128.8(3)
O5L Li1 O3L C6L 82.9(11)
O1L Li1 O3L C6L -139.9(3)
O2L Li1 O3L C6L -65.1(3)
O4L Li1 O3L C5L 158.1(3)
O6L Li1 O3L C5L -98.9(3)
O5L Li1 O3L C5L -144.8(10)
O1L Li1 O3L C5L -7.5(4)
O2L Li1 O3L C5L 67.3(3)
O6L Li1 O4L C8L 56.0(4)
O5L Li1 O4L C8L -22.9(4)
O1L Li1 O4L C8L -142.0(10)
O3L Li1 O4L C8L 145.3(3)
O2L Li1 O4L C8L -124.1(3)
O6L Li1 O4L C7L -85.3(3)
O5L Li1 O4L C7L -164.1(3)
O1L Li1 O4L C7L 76.8(11)
O3L Li1 O4L C7L 4.1(3)
O2L Li1 O4L C7L 94.7(3)
C5L O3L C6L C7L 169.3(3)
Li1 O3L C6L C7L -49.5(4)
C8L O4L C7L C6L -178.5(3)
Li1 O4L C7L C6L -32.3(4)
O3L C6L C7L O4L 55.9(4)
O4L Li1 O5L C9L -102.4(4)
O6L Li1 O5L C9L 155.0(3)
O1L Li1 O5L C9L 64.6(4)
O3L Li1 O5L C9L -157.9(10)
O2L Li1 O5L C9L -10.6(4)
O4L Li1 O5L C10L 122.9(3)
O6L Li1 O5L C10L 20.2(3)
O1L Li1 O5L C10L -70.2(3)
O3L Li1 O5L C10L 67.4(11)
O2L Li1 O5L C10L -145.4(2)
O4L Li1 O6L C12L 67.1(4)
O5L Li1 O6L C12L 158.1(4)
O1L Li1 O6L C12L -108.3(4)
O3L Li1 O6L C12L -11.6(4)
O2L Li1 O6L C12L -112.7(11)
O4L Li1 O6L C11L -81.4(3)
O5L Li1 O6L C11L 9.6(3)
O1L Li1 O6L C11L 103.2(3)
O3L Li1 O6L C11L -160.1(2)
O2L Li1 O6L C11L 98.8(11)
C9L O5L C10L C11L 173.8(3)
Li1 O5L C10L C11L -45.2(3)
C12L O6L C11L C10L 170.2(4)
Li1 O6L C11L C10L -36.4(4)
O5L C10L C11L O6L 53.8(4)
